data_2224740
loop_
_publ_author_name
'Blackburn, Octavia A.'
'Coe, Benjamin J.'
'Futhey, Robert'
'Helliwell, Madeleine'

_publ_section_title
;
 1,4-Di-<i>n</i>-heptyloxy-2,5-dinitrobenzene
;
_journal_coeditor_code PV2242
_journal_issue 1
_journal_name_full 'Acta Crystallographica Section E'
_journal_page_first o36
_journal_paper_doi 10.1107/S160053680905123X
_journal_volume 66
_journal_year 2010
_chemical_formula_iupac 'C20 H32 N2 O6'
_chemical_formula_moiety 'C20 H32 N2 O6'
_chemical_formula_sum 'C20 H32 N2 O6'
_chemical_formula_weight 396.48
_chemical_name_systematic
;
1,4-Di-<i>n</i>-heptyloxy-2,5-dinitrobenzene
;
_space_group_IT_number 14
_symmetry_cell_setting monoclinic
_symmetry_space_group_name_Hall '-P 2ybc'
_symmetry_space_group_name_H-M 'P 1 21/c 1'
_atom_sites_solution_hydrogens geom
_atom_sites_solution_primary direct
_atom_sites_solution_secondary difmap
_audit_creation_method SHELXL-97
_cell_angle_alpha 90.00
_cell_angle_beta 99.786(3)
_cell_angle_gamma 90.00
_cell_formula_units_Z 2
_cell_length_a 13.988(2)
_cell_length_b 7.9454(13)
_cell_length_c 9.5344(15)
_cell_measurement_reflns_used 776
_cell_measurement_temperature 100(2)
_cell_measurement_theta_max 26.23
_cell_measurement_theta_min 2.96
_cell_volume 1044.2(3)
_computing_cell_refinement 'SAINT (Bruker, 2002)'
_computing_data_collection 'SMART (Bruker, 2001)'
_computing_data_reduction 'SAINT (Bruker, 2002)'
_computing_molecular_graphics 'SHELXTL (Sheldrick, 2008)'
_computing_publication_material 'SHELXTL (Sheldrick, 2008)'
_computing_structure_refinement 'SHELXL97 (Sheldrick, 2008)'
_computing_structure_solution 'SHELXS97 (Sheldrick, 2008)'
_diffrn_ambient_temperature 100(2)
_diffrn_measured_fraction_theta_full 0.998
_diffrn_measured_fraction_theta_max 0.998
_diffrn_measurement_device_type 'Bruker SMART CCD area-detector'
_diffrn_measurement_method 'phi and omega scans'
_diffrn_radiation_monochromator graphite
_diffrn_radiation_source 'fine-focus sealed tube'
_diffrn_radiation_type MoK\a
_diffrn_radiation_wavelength 0.71073
_diffrn_reflns_av_R_equivalents 0.0349
_diffrn_reflns_av_sigmaI/netI 0.0369
_diffrn_reflns_limit_h_max 17
_diffrn_reflns_limit_h_min -15
_diffrn_reflns_limit_k_max 9
_diffrn_reflns_limit_k_min -9
_diffrn_reflns_limit_l_max 11
_diffrn_reflns_limit_l_min -8
_diffrn_reflns_number 5776
_diffrn_reflns_theta_full 26.29
_diffrn_reflns_theta_max 26.29
_diffrn_reflns_theta_min 2.96
_diffrn_standards_number 0
_exptl_absorpt_coefficient_mu 0.093
_exptl_absorpt_correction_type none
_exptl_crystal_colour yellow
_exptl_crystal_density_diffrn 1.261
_exptl_crystal_density_method 'not measured'
_exptl_crystal_description block
_exptl_crystal_F_000 428
_exptl_crystal_size_max 0.40
_exptl_crystal_size_mid 0.40
_exptl_crystal_size_min 0.25
_refine_diff_density_max 0.243
_refine_diff_density_min -0.190
_refine_ls_extinction_method none
_refine_ls_goodness_of_fit_ref 1.027
_refine_ls_hydrogen_treatment constr
_refine_ls_matrix_type full
_refine_ls_number_parameters 128
_refine_ls_number_reflns 2110
_refine_ls_number_restraints 0
_refine_ls_restrained_S_all 1.027
_refine_ls_R_factor_all 0.0443
_refine_ls_R_factor_gt 0.0350
_refine_ls_shift/su_max 0.000
_refine_ls_shift/su_mean 0.000
_refine_ls_structure_factor_coef Fsqd
_refine_ls_weighting_details 'calc w=1/[\s^2^(Fo^2^)+(0.0502P)^2^+0.0454P] where P=(Fo^2^+2Fc^2^)/3'
_refine_ls_weighting_scheme calc
_refine_ls_wR_factor_gt 0.0885
_refine_ls_wR_factor_ref 0.0927
_reflns_number_gt 1733
_reflns_number_total 2110
_reflns_threshold_expression I>2sigma(I)
_cod_data_source_file pv2242.cif
_cod_data_source_block I
_cod_depositor_comments
;
The following automatic conversions were performed:
'_symmetry_cell_setting' value 'Monoclinic' changed to 'monoclinic'
according to '/home/saulius/struct/CIF-dictionaries/cif_core.dic'
dictionary named 'cif_core.dic' version 2.4.1 from 2010-06-29.

Automatic conversion script
Id: cif_fix_enum 1527 2010-12-29 10:47:43Z saulius 

The following automatic conversions were performed:

'_symmetry_cell_setting' value 'Monoclinic' changed to 'monoclinic'
according to /home/saulius/struct/CIF-dictionaries/cif_core.dic
dictionary named 'cif_core.dic' version 2.4.1 from 2010-06-29.

Automatic conversion script
Id: cif_fix_values 1715 2011-07-08 13:25:40Z adriana 
;
_cod_original_cell_volume 1044.3(3)
_cod_original_sg_symbol_H-M 'P 21/c'
_cod_database_code 2224740
_cod_database_fobs_code 2224740

loop_
_symmetry_equiv_pos_as_xyz
'x, y, z'
'-x, y+1/2, -z+1/2'
'-x, -y, -z'
'x, -y-1/2, z-1/2'

loop_
_atom_site_type_symbol
_atom_site_label
_atom_site_fract_x
_atom_site_fract_y
_atom_site_fract_z
_atom_site_U_iso_or_equiv
_atom_site_adp_type
_atom_site_calc_flag
_atom_site_refinement_flags
_atom_site_occupancy
_atom_site_disorder_assembly
_atom_site_disorder_group
O O1 0.60328(6) -0.29610(10) 0.79050(10) 0.0209(2) Uani d . 1 . .
O O2 0.58901(6) -0.06141(10) 0.67325(9) 0.0233(2) Uani d . 1 . .
O O3 0.63728(6) 0.17278(10) 0.87825(9) 0.0194(2) Uani d . 1 . .
N N1 0.58118(7) -0.14678(12) 0.77792(11) 0.0158(2) Uani d . 1 . .
C C1 0.54045(8) -0.06789(14) 0.89396(12) 0.0146(3) Uani d . 1 . .
C C2 0.56913(8) 0.09431(15) 0.94007(12) 0.0153(3) Uani d . 1 . .
C C3 0.52640(8) 0.16163(14) 1.04846(13) 0.0156(3) Uani d . 1 . .
H H3 0.5431 0.2718 1.0830 0.019 Uiso calc R 1 . .
C C4 0.66991(9) 0.33643(14) 0.93230(13) 0.0179(3) Uani d . 1 . .
H H4A 0.6913 0.3318 1.0367 0.022 Uiso calc R 1 . .
H H4B 0.6168 0.4198 0.9110 0.022 Uiso calc R 1 . .
C C5 0.75354(8) 0.38479(15) 0.85918(13) 0.0187(3) Uani d . 1 . .
H H5A 0.7716 0.5033 0.8825 0.022 Uiso calc R 1 . .
H H5B 0.7324 0.3770 0.7549 0.022 Uiso calc R 1 . .
C C6 0.84229(9) 0.27363(16) 0.90244(15) 0.0226(3) Uani d . 1 . .
H H6A 0.8267 0.1586 0.8657 0.027 Uiso calc R 1 . .
H H6B 0.8565 0.2669 1.0076 0.027 Uiso calc R 1 . .
C C7 0.93312(9) 0.33431(16) 0.84913(14) 0.0217(3) Uani d . 1 . .
H H7A 0.9219 0.3296 0.7439 0.026 Uiso calc R 1 . .
H H7B 0.9457 0.4531 0.8779 0.026 Uiso calc R 1 . .
C C8 1.02172(9) 0.22911(16) 0.90717(15) 0.0236(3) Uani d . 1 . .
H H8A 1.0301 0.2290 1.0124 0.028 Uiso calc R 1 . .
H H8B 1.0095 0.1116 0.8746 0.028 Uiso calc R 1 . .
C C9 1.11579(9) 0.28829(18) 0.86375(15) 0.0263(3) Uani d . 1 . .
H H9A 1.1257 0.4087 0.8887 0.032 Uiso calc R 1 . .
H H9B 1.1104 0.2779 0.7592 0.032 Uiso calc R 1 . .
C C10 1.20347(10) 0.18840(18) 0.93540(16) 0.0292(3) Uani d . 1 . .
H H10A 1.2101 0.2003 1.0389 0.044 Uiso calc R 1 . .
H H10B 1.2620 0.2312 0.9039 0.044 Uiso calc R 1 . .
H H10C 1.1947 0.0694 0.9095 0.044 Uiso calc R 1 . .

loop_
_atom_site_aniso_label
_atom_site_aniso_U_11
_atom_site_aniso_U_22
_atom_site_aniso_U_33
_atom_site_aniso_U_12
_atom_site_aniso_U_13
_atom_site_aniso_U_23
O1 0.0233(5) 0.0140(5) 0.0262(5) 0.0037(3) 0.0066(4) 0.0002(4)
O2 0.0337(5) 0.0197(5) 0.0184(5) -0.0009(4) 0.0104(4) 0.0022(4)
O3 0.0213(5) 0.0162(4) 0.0226(5) -0.0066(3) 0.0095(4) -0.0030(4)
N1 0.0154(5) 0.0146(5) 0.0175(5) -0.0010(4) 0.0030(4) -0.0002(4)
C1 0.0152(6) 0.0152(6) 0.0133(6) 0.0025(5) 0.0021(5) 0.0008(5)
C2 0.0139(6) 0.0155(6) 0.0161(6) -0.0002(5) 0.0016(5) 0.0030(5)
C3 0.0165(6) 0.0125(6) 0.0167(6) -0.0002(4) -0.0002(5) 0.0005(5)
C4 0.0201(6) 0.0136(6) 0.0200(6) -0.0031(5) 0.0032(5) -0.0013(5)
C5 0.0196(6) 0.0166(6) 0.0200(6) -0.0042(5) 0.0038(5) 0.0010(5)
C6 0.0214(7) 0.0212(7) 0.0263(7) -0.0012(5) 0.0069(6) 0.0033(5)
C7 0.0209(7) 0.0252(7) 0.0191(7) -0.0031(5) 0.0041(5) 0.0003(5)
C8 0.0219(7) 0.0253(7) 0.0244(7) -0.0018(5) 0.0060(6) -0.0024(6)
C9 0.0214(7) 0.0366(8) 0.0215(7) -0.0039(6) 0.0050(6) -0.0019(6)
C10 0.0220(7) 0.0349(8) 0.0319(8) -0.0012(6) 0.0079(6) -0.0063(6)

loop_
_atom_type_symbol
_atom_type_description
_atom_type_scat_dispersion_real
_atom_type_scat_dispersion_imag
_atom_type_scat_source
C C 0.0033 0.0016 'International Tables Vol C Tables 4.2.6.8 and 6.1.1.4'
H H 0.0000 0.0000 'International Tables Vol C Tables 4.2.6.8 and 6.1.1.4'
N N 0.0061 0.0033 'International Tables Vol C Tables 4.2.6.8 and 6.1.1.4'
O O 0.0106 0.0060 'International Tables Vol C Tables 4.2.6.8 and 6.1.1.4'

loop_
_geom_angle_atom_site_label_1
_geom_angle_atom_site_label_2
_geom_angle_atom_site_label_3
_geom_angle_site_symmetry_1
_geom_angle_site_symmetry_3
_geom_angle
_geom_angle_publ_flag
C2 O3 C4 . . 117.53(9) ?
O2 N1 O1 . . 123.94(10) ?
O2 N1 C1 . . 118.47(9) ?
O1 N1 C1 . . 117.57(9) ?
C3 C1 C2 3_657 . 123.36(10) ?
C3 C1 N1 3_657 . 116.43(10) ?
C2 C1 N1 . . 120.21(10) ?
O3 C2 C3 . . 124.83(11) ?
O3 C2 C1 . . 118.22(10) ?
C3 C2 C1 . . 116.94(10) ?
C1 C3 C2 3_657 . 119.70(11) ?
C1 C3 H3 3_657 . 120.1 ?
C2 C3 H3 . . 120.1 ?
O3 C4 C5 . . 106.69(9) ?
O3 C4 H4A . . 110.4 ?
C5 C4 H4A . . 110.4 ?
O3 C4 H4B . . 110.4 ?
C5 C4 H4B . . 110.4 ?
H4A C4 H4B . . 108.6 ?
C4 C5 C6 . . 112.80(10) ?
C4 C5 H5A . . 109.0 ?
C6 C5 H5A . . 109.0 ?
C4 C5 H5B . . 109.0 ?
C6 C5 H5B . . 109.0 ?
H5A C5 H5B . . 107.8 ?
C5 C6 C7 . . 114.44(10) ?
C5 C6 H6A . . 108.7 ?
C7 C6 H6A . . 108.7 ?
C5 C6 H6B . . 108.7 ?
C7 C6 H6B . . 108.7 ?
H6A C6 H6B . . 107.6 ?
C8 C7 C6 . . 112.28(10) ?
C8 C7 H7A . . 109.1 ?
C6 C7 H7A . . 109.1 ?
C8 C7 H7B . . 109.1 ?
C6 C7 H7B . . 109.1 ?
H7A C7 H7B . . 107.9 ?
C9 C8 C7 . . 114.90(11) ?
C9 C8 H8A . . 108.5 ?
C7 C8 H8A . . 108.5 ?
C9 C8 H8B . . 108.5 ?
C7 C8 H8B . . 108.5 ?
H8A C8 H8B . . 107.5 ?
C8 C9 C10 . . 112.67(12) ?
C8 C9 H9A . . 109.1 ?
C10 C9 H9A . . 109.1 ?
C8 C9 H9B . . 109.1 ?
C10 C9 H9B . . 109.1 ?
H9A C9 H9B . . 107.8 ?
C9 C10 H10A . . 109.5 ?
C9 C10 H10B . . 109.5 ?
H10A C10 H10B . . 109.5 ?
C9 C10 H10C . . 109.5 ?
H10A C10 H10C . . 109.5 ?
H10B C10 H10C . . 109.5 ?

loop_
_geom_bond_atom_site_label_1
_geom_bond_atom_site_label_2
_geom_bond_site_symmetry_2
_geom_bond_distance
_geom_bond_publ_flag
O1 N1 . 1.2268(12) ?
O2 N1 . 1.2269(12) ?
O3 C2 . 1.3549(13) ?
O3 C4 . 1.4438(14) ?
N1 C1 . 1.4682(14) ?
C1 C3 3_657 1.3803(16) ?
C1 C2 . 1.3983(16) ?
C2 C3 . 1.3862(16) ?
C3 C1 3_657 1.3804(16) ?
C3 H3 . 0.9500 ?
C4 C5 . 1.5097(16) ?
C4 H4A . 0.9900 ?
C4 H4B . 0.9900 ?
C5 C6 . 1.5223(17) ?
C5 H5A . 0.9900 ?
C5 H5B . 0.9900 ?
C6 C7 . 1.5247(16) ?
C6 H6A . 0.9900 ?
C6 H6B . 0.9900 ?
C7 C8 . 1.5191(18) ?
C7 H7A . 0.9900 ?
C7 H7B . 0.9900 ?
C8 C9 . 1.5196(17) ?
C8 H8A . 0.9900 ?
C8 H8B . 0.9900 ?
C9 C10 . 1.5218(19) ?
C9 H9A . 0.9900 ?
C9 H9B . 0.9900 ?
C10 H10A . 0.9800 ?
C10 H10B . 0.9800 ?
C10 H10C . 0.9800 ?

loop_
_geom_hbond_atom_site_label_D
_geom_hbond_atom_site_label_H
_geom_hbond_atom_site_label_A
_geom_hbond_site_symmetry_A
_geom_hbond_distance_DH
_geom_hbond_distance_HA
_geom_hbond_distance_DA
_geom_hbond_angle_DHA
C3 H3 O2 4_566 0.95 2.50 3.4525(15) 179
C4 H4B O1 1_565 0.99 2.53 3.2852(15) 133

loop_
_geom_torsion_atom_site_label_1
_geom_torsion_atom_site_label_2
_geom_torsion_atom_site_label_3
_geom_torsion_atom_site_label_4
_geom_torsion_site_symmetry_1
_geom_torsion_site_symmetry_2
_geom_torsion_site_symmetry_3
_geom_torsion_site_symmetry_4
_geom_torsion
_geom_torsion_publ_flag
O2 N1 C1 C3 . . . 3_657 136.39(11) ?
O1 N1 C1 C3 . . . 3_657 -41.95(14) ?
O2 N1 C1 C2 . . . . -43.17(15) ?
O1 N1 C1 C2 . . . . 138.49(11) ?
C4 O3 C2 C3 . . . . 2.00(17) ?
C4 O3 C2 C1 . . . . -176.73(10) ?
C3 C1 C2 O3 3_657 . . . 178.27(11) ?
N1 C1 C2 O3 . . . . -2.21(16) ?
C3 C1 C2 C3 3_657 . . . -0.56(19) ?
N1 C1 C2 C3 . . . . 178.96(10) ?
O3 C2 C3 C1 . . . 3_657 -178.21(11) ?
C1 C2 C3 C1 . . . 3_657 0.53(18) ?
C2 O3 C4 C5 . . . . 172.90(10) ?
O3 C4 C5 C6 . . . . -67.13(13) ?
C4 C5 C6 C7 . . . . -171.07(11) ?
C5 C6 C7 C8 . . . . 174.35(11) ?
C6 C7 C8 C9 . . . . -177.18(11) ?
C7 C8 C9 C10 . . . . 174.81(11) ?
